data_1008178
loop_
_publ_author_name
'Arnaud, Y'
'Chevreton, M'

_publ_section_title
;
Etude structurale des composes Fe~0.25~ Ti Se~2~ et Co~0.25~ Ti Se~2~ a
cristaux macles. Surstructures et degre d'ordre des lacunes
;
_journal_coden_ASTM JSSCBI
_journal_name_full 'Journal of Solid State Chemistry'
_journal_page_first 151
_journal_page_last 160
_journal_paper_doi 10.1016/0022-4596(81)90151-1
_journal_volume 36
_journal_year 1981
_chemical_formula_analytical 'Co0.25 Ti4 Se8'
_chemical_formula_structural 'Co0.555 Ti4 Se8'
_chemical_formula_sum 'Co0.555 Se8 Ti4'
_chemical_name_systematic 'Cobalt titanium selenide (.6/4/8)'
_space_group_IT_number 12
_symmetry_cell_setting monoclinic
_symmetry_Int_Tables_number 12
_symmetry_space_group_name_Hall '-C 2y'
_symmetry_space_group_name_H-M 'C 1 2/m 1'
_cell_angle_alpha 90
_cell_angle_beta 90.33
_cell_angle_gamma 90
_cell_formula_units_Z 4
_cell_length_a 12.301
_cell_length_b 7.102
_cell_length_c 11.826
_cell_volume 1033.1
_cod_original_formula_sum 'Co.555 Se8 Ti4'
_cod_database_code 1008178

loop_
_symmetry_equiv_pos_as_xyz
x,y,z
x,-y,z
-x,-y,-z
-x,y,-z
1/2+x,1/2+y,z
1/2+x,1/2-y,z
1/2-x,1/2-y,-z
1/2-x,1/2+y,-z

loop_
_atom_site_label
_atom_site_type_symbol
_atom_site_symmetry_multiplicity
_atom_site_Wyckoff_symbol
_atom_site_fract_x
_atom_site_fract_y
_atom_site_fract_z
_atom_site_occupancy
_atom_site_attached_hydrogens
_atom_site_calc_flag
Ti1 Ti0 4 i 0. 0. 0.25 1. 0 d
Ti2 Ti0 4 i 0.5 0. 0.25 1. 0 d
Ti3 Ti0 8 j 0.25 0.25 0.25 1. 0 d
Se1 Se0 4 i 0.1667 0. 0.3777(6) 1. 0 d
Se2 Se0 4 i 0.3333 0. 0.1203(6) 1. 0 d
Se3 Se0 4 i 0.1667 0. 0.8809(6) 1. 0 d
Se4 Se0 4 i 0.3333 0. 0.6190(5) 1. 0 d
Se5 Se0 8 j 0.0833 0.25 0.1188(3) 1. 0 d
Se6 Se0 8 j 0.0833 0.25 0.6188(3) 1. 0 d
Co1 Co0 2 a 0. 0. 0. 0.531(16) 0 d
Co2 Co0 2 d 0. 0.5 0.5 0.579(16) 0 d

loop_
_atom_type_symbol
_atom_type_oxidation_number
Ti0 0.000
Se0 0.000
Co0 0.000
